data_1525936
loop_
_publ_author_name
'Martin, C.'
'Andre, G.'
'Maignan, A.'
'Hervieu, M.'
'Raveau, B.'
'Savosta, M.M.'
'Jirak, Z.'
'Trounov, V.'
'Kurbakov, A.'
'Bouree, F.'

_publ_section_title
;
 Structural study of the electron-doped manganites Sm0.1 Ca0.9 Mn O3 and
 Pr0.1 Sr0.9 Mn O3
;
_journal_name_full 'Physical Review, Serie 3. B - Condensed Matter (18,1978-)'
_journal_page_first 6442
_journal_page_last 6449
_journal_volume 62
_journal_year 2000
_chemical_formula_sum 'Ca0.9 Mn O3 Sm0.1'
_chemical_name_systematic '(Sm0.1 Ca0.9) (Mn O3)'
_space_group_IT_number 62
_symmetry_space_group_name_Hall '-P 2ac 2n'
_symmetry_space_group_name_H-M 'P n m a'
_cell_angle_alpha 90
_cell_angle_beta 90
_cell_angle_gamma 90
_cell_formula_units_Z 4
_cell_length_a 5.3051
_cell_length_b 7.4734
_cell_length_c 5.2793
_cell_volume 209.309
_citation_journal_id_ASTM PRBMDO
_cod_data_source_file Martin_PRBMDO_2000_503.cif
_cod_data_source_block Ca0.9Mn1O3Sm0.1
_cod_original_cell_volume 209.3091
_cod_original_formula_sum 'Ca0.9 Mn1 O3 Sm0.1'
_cod_database_code 1525936

loop_
_symmetry_equiv_pos_as_xyz
x,y,z
-x+1/2,-y,z+1/2
x+1/2,-y+1/2,-z+1/2
-x,y+1/2,-z
-x,-y,-z
x-1/2,y,-z-1/2
-x-1/2,y-1/2,z-1/2
x,-y-1/2,z

loop_
_atom_site_label
_atom_site_type_symbol
_atom_site_fract_x
_atom_site_fract_y
_atom_site_fract_z
_atom_site_occupancy
_atom_site_U_iso_or_equiv
O2 O-2 0.2876 -0.0349 0.7115 1 0.0
Mn1 Mn+3 0 0 0.5 1 0.0
Sm1 Sm+3 -0.0365 0.25 0.0059 0.1 0.0
Ca1 Ca+2 -0.0365 0.25 0.0059 0.9 0.0
O1 O-2 0.5113 0.25 -0.0678 1 0.0
